data_7051880
loop_
_publ_author_name
'Burchell, Tara J.'
'Enright, Gary D.'
'Ripmeester, John A.'

_publ_section_title
;
 Guest capture, storage and removal in the TATM host framework: a
 single-crystal study
;
_journal_issue 5
_journal_name_full 'New Journal of Chemistry'
_journal_page_first 864
_journal_paper_doi 10.1039/b718592h
_journal_volume 32
_journal_year 2008
_chemical_formula_moiety '2(C19H16O3S3) 0.24(C2H4Cl2)'
_chemical_formula_sum 'C38.48 H32.95 Cl0.48 O6 S6'
_chemical_formula_weight 800.73
_chemical_name_systematic
;
?
;
_space_group_IT_number 2
_symmetry_cell_setting triclinic
_symmetry_space_group_name_Hall '-P 1'
_symmetry_space_group_name_H-M 'P -1'
_atom_sites_solution_hydrogens geom
_atom_sites_solution_primary direct
_atom_sites_solution_secondary difmap
_audit_creation_method SHELXL-97
_cell_angle_alpha 96.264(4)
_cell_angle_beta 105.987(3)
_cell_angle_gamma 95.939(3)
_cell_formula_units_Z 1
_cell_length_a 7.931(2)
_cell_length_b 10.798(3)
_cell_length_c 11.948(3)
_cell_measurement_reflns_used 4042
_cell_measurement_temperature 125(2)
_cell_measurement_theta_max 23.68
_cell_measurement_theta_min 2.70
_cell_volume 968.2(4)
_computing_cell_refinement 'SAINT (Bruker 2001)'
_computing_data_collection SMART
_computing_data_reduction 'SAINT (Bruker 2001)'
_computing_structure_refinement 'SHELXL-97 (Sheldrick, 1997)'
_computing_structure_solution 'SHELXS-97 (Sheldrick, 1990)'
_diffrn_ambient_temperature 125(2)
_diffrn_measured_fraction_theta_full 0.993
_diffrn_measured_fraction_theta_max 0.993
_diffrn_measurement_device_type 'Bruker SMART 1000 CCD'
_diffrn_measurement_method '/w scans'
_diffrn_radiation_monochromator graphite
_diffrn_radiation_source 'fine-focus sealed tube'
_diffrn_radiation_type MoK\a
_diffrn_radiation_wavelength 0.71073
_diffrn_reflns_av_R_equivalents 0.0382
_diffrn_reflns_av_sigmaI/netI 0.0479
_diffrn_reflns_limit_h_max 9
_diffrn_reflns_limit_h_min -9
_diffrn_reflns_limit_k_max 13
_diffrn_reflns_limit_k_min -13
_diffrn_reflns_limit_l_max 14
_diffrn_reflns_limit_l_min -14
_diffrn_reflns_number 10217
_diffrn_reflns_theta_full 26.37
_diffrn_reflns_theta_max 26.37
_diffrn_reflns_theta_min 2.70
_diffrn_standards_number 0
_exptl_absorpt_coefficient_mu 0.431
_exptl_absorpt_correction_T_max 0.9663
_exptl_absorpt_correction_T_min 0.8743
_exptl_absorpt_correction_type multi-scan
_exptl_absorpt_process_details SADABS
_exptl_crystal_colour 'pale yellow'
_exptl_crystal_density_diffrn 1.373
_exptl_crystal_density_method 'not measured'
_exptl_crystal_description plate
_exptl_crystal_F_000 416
_exptl_crystal_size_max 0.32
_exptl_crystal_size_mid 0.32
_exptl_crystal_size_min 0.08
_refine_diff_density_max 0.640
_refine_diff_density_min -0.481
_refine_diff_density_rms 0.087
_refine_ls_extinction_method none
_refine_ls_goodness_of_fit_ref 1.156
_refine_ls_hydrogen_treatment mixed
_refine_ls_matrix_type full
_refine_ls_number_parameters 261
_refine_ls_number_reflns 3926
_refine_ls_number_restraints 151
_refine_ls_restrained_S_all 1.166
_refine_ls_R_factor_all 0.0824
_refine_ls_R_factor_gt 0.0625
_refine_ls_shift/su_max 0.000
_refine_ls_shift/su_mean 0.000
_refine_ls_structure_factor_coef Fsqd
_refine_ls_weighting_details 'calc w=1/[\s^2^(Fo^2^)+(0.0499P)^2^+2.3287P] where P=(Fo^2^+2Fc^2^)/3'
_refine_ls_weighting_scheme calc
_refine_ls_wR_factor_gt 0.1421
_refine_ls_wR_factor_ref 0.1511
_reflns_number_gt 3129
_reflns_number_total 3926
_reflns_threshold_expression >2sigma(I)
_cod_data_source_file b718592h.txt
_cod_data_source_block 2c
_cod_database_code 7051880

loop_
_symmetry_equiv_pos_as_xyz
'x, y, z'
'-x, -y, -z'

loop_
_atom_site_label
_atom_site_type_symbol
_atom_site_fract_x
_atom_site_fract_y
_atom_site_fract_z
_atom_site_U_iso_or_equiv
_atom_site_adp_type
_atom_site_occupancy
_atom_site_symmetry_multiplicity
_atom_site_calc_flag
_atom_site_refinement_flags
_atom_site_disorder_assembly
_atom_site_disorder_group
O1 O -0.6459(3) -0.0665(2) 0.1478(2) 0.0266(6) Uani 1 1 d U . .
O2 O 0.0592(4) 0.4648(3) -0.2430(3) 0.0297(7) Uani 1 1 d U . .
O3 O 0.4668(4) 0.4266(3) 0.6716(3) 0.0402(8) Uani 1 1 d U . .
S1 S -0.42124(12) 0.17016(8) 0.15601(9) 0.0215(2) Uani 1 1 d U . .
S2 S 0.24828(11) 0.45869(8) 0.00856(8) 0.0200(2) Uani 1 1 d U . .
S3 S 0.40994(13) 0.19839(10) 0.50051(9) 0.0299(3) Uani 1 1 d U . .
C1 C 0.0939(4) 0.1761(3) 0.1701(3) 0.0168(7) Uani 1 1 d U . .
H1 H 0.1316 0.0966 0.1399 0.020 Uiso 1 1 calc R . .
C2 C -0.1017(4) 0.1468(3) 0.1611(3) 0.0159(7) Uani 1 1 d U . .
C3 C -0.1869(4) 0.0230(3) 0.1567(3) 0.0170(7) Uani 1 1 d U . .
H3 H -0.1298 -0.0501 0.1555 0.020 Uiso 1 1 calc R . .
C4 C -0.3621(5) 0.0214(3) 0.1543(3) 0.0174(7) Uani 1 1 d U . .
C5 C -0.2132(5) 0.2339(3) 0.1610(3) 0.0181(7) Uani 1 1 d U . .
C6 C -0.4957(5) -0.0842(3) 0.1494(3) 0.0198(8) Uani 1 1 d U . .
C7 C -0.4391(6) -0.2129(4) 0.1512(4) 0.0306(9) Uani 1 1 d U . .
H7A H -0.3595 -0.2177 0.2291 0.046 Uiso 1 1 calc R . .
H7B H -0.3773 -0.2284 0.0916 0.046 Uiso 1 1 calc R . .
H7C H -0.5438 -0.2766 0.1342 0.046 Uiso 1 1 calc R . .
C8 C 0.1230(4) 0.2732(3) 0.0916(3) 0.0160(7) Uani 1 1 d U . .
C9 C 0.0219(4) 0.2619(3) -0.0265(3) 0.0166(7) Uani 1 1 d U . .
C10 C 0.0736(4) 0.3548(3) -0.0841(3) 0.0174(7) Uani 1 1 d U . .
C11 C 0.2502(5) 0.3761(3) 0.1225(3) 0.0195(8) Uani 1 1 d U . .
C12 C 0.0025(5) 0.3743(4) -0.2058(3) 0.0231(8) Uani 1 1 d U . .
C13 C -0.1453(7) 0.2800(5) -0.2848(4) 0.0472(13) Uani 1 1 d U . .
H13A H -0.2590 0.3082 -0.2854 0.071 Uiso 1 1 calc R . .
H13B H -0.1398 0.1985 -0.2560 0.071 Uiso 1 1 calc R . .
H13C H -0.1340 0.2714 -0.3648 0.071 Uiso 1 1 calc R . .
C14 C 0.2016(4) 0.2120(3) 0.2981(3) 0.0174(7) Uani 1 1 d U . .
C15 C 0.2012(5) 0.3250(3) 0.3705(3) 0.0195(8) Uani 1 1 d U . .
H15 H 0.1334 0.3892 0.3439 0.023 Uiso 1 1 calc R . .
C16 C 0.3093(5) 0.3315(3) 0.4829(3) 0.0213(8) Uani 1 1 d U . .
C17 C 0.3079(5) 0.1359(4) 0.3574(3) 0.0236(8) Uani 1 1 d U . .
C18 C 0.3549(5) 0.4352(4) 0.5806(3) 0.0242(8) Uani 1 1 d U . .
C19 C 0.2658(6) 0.5484(4) 0.5664(4) 0.0305(9) Uani 1 1 d U . .
H19A H 0.1650 0.5410 0.5988 0.046 Uiso 1 1 calc R . .
H19B H 0.2237 0.5562 0.4826 0.046 Uiso 1 1 calc R . .
H19C H 0.3496 0.6231 0.6082 0.046 Uiso 1 1 calc R . .
H5 H -0.188(5) 0.328(4) 0.166(3) 0.013(9) Uiso 1 1 d . . .
H9 H -0.072(5) 0.196(4) -0.061(3) 0.013(9) Uiso 1 1 d . . .
H11 H 0.327(5) 0.406(3) 0.193(3) 0.010(9) Uiso 1 1 d . . .
H17 H 0.330(5) 0.060(4) 0.330(3) 0.019(10) Uiso 1 1 d . . .
Cl1 Cl 0.7817(13) 1.0978(10) 0.4443(8) 0.032(3) Uiso 0.14 1 d PD A 1
C20 C 0.941(4) 0.997(3) 0.443(3) 0.031(6) Uiso 0.14 1 d PD . 1
H20A H 0.8808 0.9096 0.4145 0.037 Uiso 0.14 1 calc PR . 1
H20B H 1.0078 1.0211 0.3882 0.037 Uiso 0.14 1 calc PR . 1
Cl2 Cl 1.1887(18) 0.8704(14) 0.5549(11) 0.032(4) Uiso 0.10 1 d PD B 2
C21 C 1.024(5) 0.945(4) 0.469(4) 0.037(10) Uiso 0.10 1 d PD . 2
H21A H 1.0631 0.9710 0.4027 0.045 Uiso 0.10 1 calc PR . 2
H21B H 0.9155 0.8825 0.4358 0.045 Uiso 0.10 1 calc PR . 2

loop_
_atom_site_aniso_label
_atom_site_aniso_U_11
_atom_site_aniso_U_22
_atom_site_aniso_U_33
_atom_site_aniso_U_23
_atom_site_aniso_U_13
_atom_site_aniso_U_12
O1 0.0150(13) 0.0264(14) 0.0357(15) -0.0043(11) 0.0099(11) -0.0069(10)
O2 0.0295(15) 0.0246(14) 0.0373(16) 0.0110(12) 0.0128(13) -0.0012(11)
O3 0.0442(18) 0.0344(16) 0.0282(16) 0.0006(13) -0.0055(14) -0.0085(14)
S1 0.0120(4) 0.0185(4) 0.0339(5) 0.0015(4) 0.0079(4) -0.0006(3)
S2 0.0143(4) 0.0160(4) 0.0283(5) -0.0006(4) 0.0081(4) -0.0048(3)
S3 0.0217(5) 0.0333(6) 0.0269(5) 0.0033(4) -0.0040(4) 0.0003(4)
C1 0.0102(15) 0.0179(16) 0.0210(17) 0.0014(13) 0.0031(13) 0.0022(13)
C2 0.0112(15) 0.0178(16) 0.0152(16) -0.0015(13) 0.0016(13) -0.0040(13)
C3 0.0116(15) 0.0200(17) 0.0172(16) 0.0013(13) 0.0026(13) -0.0020(13)
C4 0.0144(16) 0.0152(16) 0.0219(17) -0.0004(13) 0.0065(13) -0.0004(13)
C5 0.0126(16) 0.0181(17) 0.0223(18) -0.0004(14) 0.0061(13) -0.0029(13)
C6 0.0184(17) 0.0185(17) 0.0207(18) -0.0023(14) 0.0068(14) -0.0033(14)
C7 0.030(2) 0.0218(18) 0.041(2) 0.0029(16) 0.0141(18) -0.0037(16)
C8 0.0074(15) 0.0181(16) 0.0232(17) 0.0004(13) 0.0068(13) 0.0013(12)
C9 0.0111(15) 0.0169(16) 0.0217(18) 0.0002(13) 0.0060(13) 0.0002(13)
C10 0.0074(15) 0.0163(16) 0.0269(18) 0.0004(14) 0.0044(13) -0.0010(12)
C11 0.0122(16) 0.0206(17) 0.0233(19) -0.0019(14) 0.0042(14) -0.0006(13)
C12 0.0152(17) 0.0239(18) 0.031(2) 0.0077(15) 0.0070(15) 0.0004(14)
C13 0.043(2) 0.053(3) 0.031(2) 0.019(2) -0.0075(19) -0.020(2)
C14 0.0091(15) 0.0200(17) 0.0229(18) 0.0024(14) 0.0057(13) -0.0003(13)
C15 0.0124(16) 0.0243(18) 0.0208(17) 0.0026(14) 0.0056(14) -0.0041(13)
C16 0.0156(16) 0.0235(18) 0.0236(18) 0.0042(15) 0.0058(14) -0.0045(14)
C17 0.0194(18) 0.0230(19) 0.0255(19) 0.0018(15) 0.0042(15) -0.0020(15)
C18 0.0236(18) 0.0259(18) 0.0181(18) 0.0028(14) 0.0035(15) -0.0123(15)
C19 0.032(2) 0.031(2) 0.027(2) -0.0011(16) 0.0106(17) -0.0038(17)

loop_
_atom_type_symbol
_atom_type_description
_atom_type_scat_dispersion_real
_atom_type_scat_dispersion_imag
_atom_type_scat_source
C C 0.0033 0.0016 'International Tables Vol C Tables 4.2.6.8 and 6.1.1.4'
H H 0.0000 0.0000 'International Tables Vol C Tables 4.2.6.8 and 6.1.1.4'
O O 0.0106 0.0060 'International Tables Vol C Tables 4.2.6.8 and 6.1.1.4'
S S 0.1246 0.1234 'International Tables Vol C Tables 4.2.6.8 and 6.1.1.4'
Cl Cl 0.1484 0.1585 'International Tables Vol C Tables 4.2.6.8 and 6.1.1.4'

loop_
_geom_angle_atom_site_label_1
_geom_angle_atom_site_label_2
_geom_angle_atom_site_label_3
_geom_angle
_geom_angle_site_symmetry_1
_geom_angle_site_symmetry_3
_geom_angle_publ_flag
C5 S1 C4 91.54(17) . . ?
C11 S2 C10 91.41(18) . . ?
C17 S3 C16 91.36(19) . . ?
C14 C1 C8 114.1(3) . . ?
C14 C1 C2 109.9(3) . . ?
C8 C1 C2 110.9(3) . . ?
C14 C1 H1 107.2 . . ?
C8 C1 H1 107.2 . . ?
C2 C1 H1 107.2 . . ?
C5 C2 C3 112.0(3) . . ?
C5 C2 C1 124.9(3) . . ?
C3 C2 C1 123.0(3) . . ?
C4 C3 C2 112.1(3) . . ?
C4 C3 H3 123.9 . . ?
C2 C3 H3 123.9 . . ?
C3 C4 C6 130.0(3) . . ?
C3 C4 S1 111.3(3) . . ?
C6 C4 S1 118.7(3) . . ?
C2 C5 S1 113.0(3) . . ?
C2 C5 H5 129(2) . . ?
S1 C5 H5 118(2) . . ?
O1 C6 C4 120.4(3) . . ?
O1 C6 C7 122.0(3) . . ?
C4 C6 C7 117.6(3) . . ?
C6 C7 H7A 109.5 . . ?
C6 C7 H7B 109.5 . . ?
H7A C7 H7B 109.5 . . ?
C6 C7 H7C 109.5 . . ?
H7A C7 H7C 109.5 . . ?
H7B C7 H7C 109.5 . . ?
C11 C8 C9 111.8(3) . . ?
C11 C8 C1 126.1(3) . . ?
C9 C8 C1 122.0(3) . . ?
C10 C9 C8 113.4(3) . . ?
C10 C9 H9 124(2) . . ?
C8 C9 H9 122(2) . . ?
C9 C10 C12 129.4(3) . . ?
C9 C10 S2 110.9(3) . . ?
C12 C10 S2 119.7(3) . . ?
C8 C11 S2 112.5(3) . . ?
C8 C11 H11 129(2) . . ?
S2 C11 H11 119(2) . . ?
O2 C12 C10 121.5(3) . . ?
O2 C12 C13 120.2(4) . . ?
C10 C12 C13 118.2(3) . . ?
C12 C13 H13A 109.5 . . ?
C12 C13 H13B 109.5 . . ?
H13A C13 H13B 109.5 . . ?
C12 C13 H13C 109.5 . . ?
H13A C13 H13C 109.5 . . ?
H13B C13 H13C 109.5 . . ?
C17 C14 C15 112.0(3) . . ?
C17 C14 C1 122.7(3) . . ?
C15 C14 C1 125.3(3) . . ?
C16 C15 C14 112.7(3) . . ?
C16 C15 H15 123.7 . . ?
C14 C15 H15 123.7 . . ?
C15 C16 C18 129.3(4) . . ?
C15 C16 S3 111.2(3) . . ?
C18 C16 S3 119.3(3) . . ?
C14 C17 S3 112.8(3) . . ?
C14 C17 H17 128(3) . . ?
S3 C17 H17 119(3) . . ?
O3 C18 C16 119.2(4) . . ?
O3 C18 C19 121.4(4) . . ?
C16 C18 C19 119.3(3) . . ?
C18 C19 H19A 109.5 . . ?
C18 C19 H19B 109.5 . . ?
H19A C19 H19B 109.5 . . ?
C18 C19 H19C 109.5 . . ?
H19A C19 H19C 109.5 . . ?
H19B C19 H19C 109.5 . . ?
C20 C20 Cl1 111(3) 2_776 . ?
C20 C20 H20A 109.5 2_776 . ?
Cl1 C20 H20A 109.5 . . ?
C20 C20 H20B 109.5 2_776 . ?
Cl1 C20 H20B 109.5 . . ?
H20A C20 H20B 108.0 . . ?
C21 C21 Cl2 116(4) 2_776 . ?
C21 C21 H21A 108.3 2_776 . ?
Cl2 C21 H21A 108.3 . . ?
C21 C21 H21B 108.3 2_776 . ?
Cl2 C21 H21B 108.3 . . ?
H21A C21 H21B 107.4 . . ?

loop_
_geom_bond_atom_site_label_1
_geom_bond_atom_site_label_2
_geom_bond_distance
_geom_bond_site_symmetry_2
_geom_bond_publ_flag
O1 C6 1.221(4) . ?
O2 C12 1.211(4) . ?
O3 C18 1.219(5) . ?
S1 C5 1.703(3) . ?
S1 C4 1.719(4) . ?
S2 C11 1.704(4) . ?
S2 C10 1.722(3) . ?
S3 C17 1.705(4) . ?
S3 C16 1.720(4) . ?
C1 C14 1.517(5) . ?
C1 C8 1.523(5) . ?
C1 C2 1.522(5) . ?
C1 H1 1.0000 . ?
C2 C5 1.356(5) . ?
C2 C3 1.423(5) . ?
C3 C4 1.380(5) . ?
C3 H3 0.9500 . ?
C4 C6 1.459(5) . ?
C5 H5 1.01(4) . ?
C6 C7 1.505(5) . ?
C7 H7A 0.9800 . ?
C7 H7B 0.9800 . ?
C7 H7C 0.9800 . ?
C8 C11 1.364(5) . ?
C8 C9 1.403(5) . ?
C9 C10 1.368(5) . ?
C9 H9 0.95(4) . ?
C10 C12 1.455(5) . ?
C11 H11 0.90(4) . ?
C12 C13 1.496(6) . ?
C13 H13A 0.9800 . ?
C13 H13B 0.9800 . ?
C13 H13C 0.9800 . ?
C14 C17 1.353(5) . ?
C14 C15 1.417(5) . ?
C15 C16 1.370(5) . ?
C15 H15 0.9500 . ?
C16 C18 1.465(5) . ?
C17 H17 0.90(4) . ?
C18 C19 1.476(6) . ?
C19 H19A 0.9800 . ?
C19 H19B 0.9800 . ?
C19 H19C 0.9800 . ?
Cl1 C20 1.75(2) . ?
C20 C20 1.42(6) 2_776 ?
C20 H20A 0.9900 . ?
C20 H20B 0.9900 . ?
Cl2 C21 1.75(3) . ?
C21 C21 1.47(9) 2_776 ?
C21 H21A 0.9900 . ?
C21 H21B 0.9900 . ?

loop_
_geom_torsion_atom_site_label_1
_geom_torsion_atom_site_label_2
_geom_torsion_atom_site_label_3
_geom_torsion_atom_site_label_4
_geom_torsion
_geom_torsion_site_symmetry_1
_geom_torsion_site_symmetry_2
_geom_torsion_site_symmetry_3
_geom_torsion_site_symmetry_4
_geom_torsion_publ_flag
C14 C1 C2 C5 83.6(4) . . . . ?
C8 C1 C2 C5 -43.6(5) . . . . ?
C14 C1 C2 C3 -93.7(4) . . . . ?
C8 C1 C2 C3 139.2(3) . . . . ?
C5 C2 C3 C4 -0.5(4) . . . . ?
C1 C2 C3 C4 177.1(3) . . . . ?
C2 C3 C4 C6 179.8(4) . . . . ?
C2 C3 C4 S1 0.6(4) . . . . ?
C5 S1 C4 C3 -0.5(3) . . . . ?
C5 S1 C4 C6 -179.7(3) . . . . ?
C3 C2 C5 S1 0.1(4) . . . . ?
C1 C2 C5 S1 -177.4(3) . . . . ?
C4 S1 C5 C2 0.2(3) . . . . ?
C3 C4 C6 O1 -179.9(4) . . . . ?
S1 C4 C6 O1 -0.8(5) . . . . ?
C3 C4 C6 C7 2.5(6) . . . . ?
S1 C4 C6 C7 -178.4(3) . . . . ?
C14 C1 C8 C11 9.5(5) . . . . ?
C2 C1 C8 C11 134.3(4) . . . . ?
C14 C1 C8 C9 -173.5(3) . . . . ?
C2 C1 C8 C9 -48.7(4) . . . . ?
C11 C8 C9 C10 0.5(4) . . . . ?
C1 C8 C9 C10 -176.9(3) . . . . ?
C8 C9 C10 C12 179.6(3) . . . . ?
C8 C9 C10 S2 -0.5(4) . . . . ?
C11 S2 C10 C9 0.3(3) . . . . ?
C11 S2 C10 C12 -179.8(3) . . . . ?
C9 C8 C11 S2 -0.3(4) . . . . ?
C1 C8 C11 S2 176.9(3) . . . . ?
C10 S2 C11 C8 0.0(3) . . . . ?
C9 C10 C12 O2 177.2(4) . . . . ?
S2 C10 C12 O2 -2.6(5) . . . . ?
C9 C10 C12 C13 -2.1(6) . . . . ?
S2 C10 C12 C13 178.1(3) . . . . ?
C8 C1 C14 C17 -126.5(4) . . . . ?
C2 C1 C14 C17 108.2(4) . . . . ?
C8 C1 C14 C15 55.1(4) . . . . ?
C2 C1 C14 C15 -70.2(4) . . . . ?
C17 C14 C15 C16 0.5(4) . . . . ?
C1 C14 C15 C16 179.1(3) . . . . ?
C14 C15 C16 C18 175.0(3) . . . . ?
C14 C15 C16 S3 -0.6(4) . . . . ?
C17 S3 C16 C15 0.4(3) . . . . ?
C17 S3 C16 C18 -175.7(3) . . . . ?
C15 C14 C17 S3 -0.2(4) . . . . ?
C1 C14 C17 S3 -178.8(3) . . . . ?
C16 S3 C17 C14 -0.1(3) . . . . ?
C15 C16 C18 O3 -173.5(4) . . . . ?
S3 C16 C18 O3 1.8(5) . . . . ?
C15 C16 C18 C19 6.0(6) . . . . ?
S3 C16 C18 C19 -178.7(3) . . . . ?
H1 C1 C2 C5 -160.3 . . . . ?
H1 C1 C8 C11 -109.0 . . . . ?
H1 C1 C14 C17 -8.0 . . . . ?
